data_7050992
_journal_name_full 'New Journal of Chemistry'
_journal_year 2002
_chemical_formula_moiety 'C73 H51 Cl15 N12 O4'
_chemical_formula_sum 'C73 H51 Cl15 N12 O4'
_chemical_formula_weight 1692.09
_space_group_IT_number 2
_space_group_name_Hall '-P 1'
_space_group_name_H-M_alt 'P -1'
_symmetry_cell_setting triclinic
_symmetry_space_group_name_Hall '-P 1'
_symmetry_space_group_name_H-M 'P -1'
_cell_angle_alpha 104.664(5)
_cell_angle_beta 111.913(5)
_cell_angle_gamma 104.738(5)
_cell_formula_units_Z 1
_cell_length_a 12.8117(2)
_cell_length_b 13.0953(2)
_cell_length_c 13.5473(3)
_cell_measurement_temperature 173
_cell_volume 1879.54(6)
_diffrn_ambient_temperature 173
_exptl_crystal_density_diffrn 1.49
_cod_database_code 7050992

loop_
_symmetry_equiv_pos_as_xyz
x,y,z
-x,-y,-z

loop_
_atom_site_aniso_label
_atom_site_aniso_U_11
_atom_site_aniso_U_22
_atom_site_aniso_U_33
_atom_site_aniso_U_12
_atom_site_aniso_U_13
_atom_site_aniso_U_23
_atom_site_aniso_type_symbol
C1 0.023(1) 0.022(2) 0.027(2) 0.007(1) 0.010(1) 0.012(1) C
C2 0.042(2) 0.022(2) 0.042(2) 0.015(1) 0.024(1) 0.017(1) C
C3 0.037(2) 0.028(2) 0.040(2) 0.016(1) 0.023(1) 0.019(1) C
C4 0.026(2) 0.025(2) 0.027(2) 0.009(1) 0.012(1) 0.012(1) C
C5 0.025(1) 0.023(2) 0.028(2) 0.010(1) 0.011(1) 0.011(1) C
C6 0.022(1) 0.027(2) 0.027(2) 0.009(1) 0.011(1) 0.012(1) C
C7 0.036(2) 0.028(2) 0.041(2) 0.014(1) 0.025(1) 0.017(1) C
C8 0.035(2) 0.029(2) 0.038(2) 0.011(1) 0.023(1) 0.019(1) C
C9 0.023(1) 0.024(2) 0.026(1) 0.008(1) 0.011(1) 0.012(1) C
C10 0.025(2) 0.024(2) 0.027(2) 0.009(1) 0.010(1) 0.016(1) C
N1 0.025(1) 0.023(1) 0.033(1) 0.008(1) 0.015(1) 0.014(1) N
N2 0.024(1) 0.021(1) 0.032(1) 0.010(1) 0.012(1) 0.015(1) N
C11 0.030(1) 0.021(1) 0.031(1) 0.011(1) 0.020(1) 0.017(1) C
C12 0.028(2) 0.024(2) 0.030(2) 0.007(1) 0.014(1) 0.016(1) C
C13 0.043(2) 0.027(2) 0.031(2) 0.014(1) 0.021(1) 0.014(1) C
C14 0.035(2) 0.037(2) 0.043(2) 0.019(1) 0.025(1) 0.021(1) C
C15 0.022(2) 0.035(2) 0.050(2) 0.010(1) 0.015(1) 0.022(2) C
C16 0.028(2) 0.025(2) 0.038(2) 0.009(1) 0.015(1) 0.013(1) C
N3 0.025(1) 0.036(2) 0.031(1) 0.008(1) 0.010(1) 0.013(1) N
C17 0.041(2) 0.038(2) 0.038(2) 0.014(2) 0.018(1) 0.018(2) C
O1 0.048(2) 0.049(2) 0.069(2) 0.012(1) 0.016(1) 0.038(1) O
C18 0.033(2) 0.035(2) 0.038(2) 0.016(1) 0.012(2) 0.010(2) C
C19 0.045(2) 0.047(2) 0.051(3) 0.017(2) 0.009(2) 0.021(2) C
C20 0.054(3) 0.054(2) 0.049(3) 0.029(2) 0.003(2) 0.013(2) C
N4 0.037(2) 0.055(2) 0.065(3) 0.017(2) 0.008(2) 0.012(2) N
C21 0.038(2) 0.054(3) 0.065(3) 0.008(2) 0.020(2) 0.017(2) C
C22 0.032(2) 0.042(2) 0.047(2) 0.012(2) 0.015(2) 0.015(2) C
C23 0.028(1) 0.020(2) 0.032(2) 0.010(1) 0.015(1) 0.011(1) C
C24 0.030(2) 0.027(2) 0.040(2) 0.011(1) 0.017(1) 0.020(1) C
C25 0.037(2) 0.029(2) 0.044(2) 0.010(1) 0.019(1) 0.024(1) C
C26 0.043(2) 0.026(2) 0.053(2) 0.005(2) 0.026(1) 0.021(1) C
C27 0.035(2) 0.032(2) 0.044(2) -0.002(2) 0.013(2) 0.013(2) C
C28 0.036(2) 0.032(2) 0.035(2) 0.006(2) 0.014(1) 0.018(1) C
N5 0.032(2) 0.035(2) 0.046(2) 0.004(1) 0.005(1) 0.027(1) N
C29 0.035(2) 0.039(2) 0.044(2) 0.013(2) 0.011(2) 0.025(2) C
O2 0.051(2) 0.043(1) 0.086(2) 0.008(1) -0.001(2) 0.044(1) O
C30 0.032(2) 0.040(2) 0.045(2) 0.013(2) 0.014(2) 0.026(1) C
C31 0.045(2) 0.050(2) 0.049(2) 0.010(2) 0.013(2) 0.033(2) C
C32 0.049(3) 0.056(3) 0.047(2) 0.005(2) 0.009(2) 0.028(2) C
N6 0.038(2) 0.048(2) 0.054(2) 0.006(2) 0.011(2) 0.026(2) N
C33 0.041(2) 0.055(2) 0.070(2) 0.008(2) 0.016(2) 0.044(2) C
C34 0.032(2) 0.055(2) 0.056(2) 0.006(2) 0.002(2) 0.038(2) C
C35 0.039(2) 0.045(2) 0.048(2) 0.013(2) 0.019(2) 0.020(2) C
CL1 0.0530(6) 0.0480(7) 0.0696(7) 0.0082(5) 0.0308(5) 0.0167(5) Cl
CL2 0.0687(6) 0.0691(7) 0.0950(7) 0.0282(5) 0.0562(4) 0.0429(6) Cl
CL3 0.0845(7) 0.0624(7) 0.0613(7) 0.0383(5) 0.0400(5) 0.0211(6) Cl
C36 0.124(4) 0.055(3) 0.086(3) 0.026(3) 0.070(2) 0.027(3) C
CL4 0.121(2) 0.078(2) 0.101(2) -0.018(2) 0.080(1) 0.002(2) Cl
CL5 0.069(2) 0.092(2) 0.101(3) 0.036(1) -0.003(2) -0.020(2) Cl
CL6 0.189(1) 0.153(1) 0.139(1) 0.1289(8) 0.1149(8) 0.1073(7) Cl
CL7 0.180(2) 0.094(2) 0.240(2) 0.068(2) 0.185(1) 0.078(2) Cl
CL8 0.428(4) 0.160(2) 0.054(2) 0.223(2) 0.076(2) 0.047(2) Cl
C37 0.075(5) 0.068(7) 0.124(8) 0.038(4) 0.068(4) 0.008(6) C
CL9 0.108(3) 0.180(5) 0.181(4) 0.048(3) 0.077(2) 0.008(4) Cl
CL10 0.110(3) 0.153(4) 0.109(3) 0.021(3) 0.055(2) 0.048(2) Cl
CL11 0.096(2) 0.154(4) 0.082(3) 0.051(2) 0.022(2) 0.000(3) Cl

loop_
_atom_site_label
_atom_site_fract_x
_atom_site_fract_y
_atom_site_fract_z
_atom_site_U_iso_or_equiv
_atom_site_occupancy
_atom_site_thermal_displace_type
_atom_site_calc_flag
_atom_site_calc_attached_atom
_atom_site_type_symbol
C1 0.4420(3) 0.2535(3) 0.9858(3) 0.024(2) 1.000 Uani ? ? C
C2 0.4724(4) 0.1556(3) 0.9544(4) 0.034(2) 1.000 Uani ? ? C
C3 0.5553(4) 0.1835(3) 0.9170(3) 0.035(2) 1.000 Uani ? ? C
C4 0.5762(3) 0.2987(3) 0.9213(3) 0.026(2) 1.000 Uani ? ? C
C5 0.6537(3) 0.3597(3) 0.8880(3) 0.025(2) 1.000 Uani ? ? C
C6 0.6711(3) 0.4712(3) 0.8927(3) 0.025(2) 1.000 Uani ? ? C
C7 0.7459(3) 0.5341(3) 0.8535(3) 0.034(2) 1.000 Uani ? ? C
C8 0.7439(4) 0.6394(3) 0.8788(3) 0.034(2) 1.000 Uani ? ? C
C9 0.6649(3) 0.6441(3) 0.9309(3) 0.024(1) 1.000 Uani ? ? C
C10 0.3615(3) 0.2603(3) 1.0319(3) 0.025(2) 1.000 Uani ? ? C
N1 0.5066(3) 0.3394(3) 0.9648(3) 0.027(1) 1.000 Uani ? ? N
N2 0.6210(3) 0.5400(2) 0.9374(3) 0.025(1) 1.000 Uani ? ? N
C11 0.7294(3) 0.3059(3) 0.8488(3) 0.027(1) 1.000 Uani ? ? C
C12 0.6800(3) 0.2085(3) 0.7488(3) 0.027(2) 1.000 Uani ? ? C
C13 0.7557(4) 0.1629(3) 0.7194(3) 0.033(2) 1.000 Uani ? ? C
C14 0.8805(3) 0.2131(3) 0.7868(4) 0.038(2) 1.000 Uani ? ? C
C15 0.9310(3) 0.3097(3) 0.8861(4) 0.034(2) 1.000 Uani ? ? C
C16 0.8561(3) 0.3554(3) 0.9165(4) 0.030(2) 1.000 Uani ? ? C
N3 0.5508(3) 0.1518(3) 0.6759(3) 0.030(1) 1.000 Uani ? ? N
C17 0.4864(4) 0.1987(4) 0.6138(4) 0.039(2) 1.000 Uani ? ? C
O1 0.5323(3) 0.2929(3) 0.6133(3) 0.054(2) 1.000 Uani ? ? O
C18 0.3508(4) 0.1272(4) 0.5423(4) 0.036(2) 1.000 Uani ? ? C
C19 0.2876(5) 0.1422(4) 0.4426(5) 0.048(2) 1.000 Uani ? ? C
C20 0.1618(5) 0.0806(4) 0.3803(5) 0.053(3) 1.000 Uani ? ? C
N4 0.0988(4) 0.0106(4) 0.4107(4) 0.051(2) 1.000 Uani ? ? N
C21 0.1607(5) -0.0013(5) 0.5061(5) 0.051(3) 1.000 Uani ? ? C
C22 0.2861(4) 0.0532(4) 0.5744(4) 0.040(2) 1.000 Uani ? ? C
C23 0.2916(3) 0.1528(3) 1.0374(3) 0.026(2) 1.000 Uani ? ? C
C24 0.3394(3) 0.1206(3) 1.1300(3) 0.032(2) 1.000 Uani ? ? C
C25 0.2678(4) 0.0219(3) 1.1330(4) 0.036(2) 1.000 Uani ? ? C
C26 0.1531(4) -0.0443(4) 1.0436(4) 0.039(2) 1.000 Uani ? ? C
C27 0.1056(4) -0.0147(4) 0.9511(4) 0.037(2) 1.000 Uani ? ? C
C28 0.1748(4) 0.0839(4) 0.9485(4) 0.034(2) 1.000 Uani ? ? C
N5 0.4583(3) 0.1926(3) 1.2197(3) 0.037(2) 1.000 Uani ? ? N
C29 0.5346(4) 0.1669(4) 1.3006(4) 0.039(2) 1.000 Uani ? ? C
O2 0.5077(3) 0.0750(3) 1.3095(3) 0.057(2) 1.000 Uani ? ? O
C30 0.6575(4) 0.2616(4) 1.3823(4) 0.039(2) 1.000 Uani ? ? C
C31 0.7240(5) 0.2579(4) 1.4873(4) 0.048(2) 1.000 Uani ? ? C
C32 0.8376(5) 0.3435(5) 1.5628(4) 0.050(3) 1.000 Uani ? ? C
N6 0.8893(4) 0.4312(3) 1.5427(4) 0.046(2) 1.000 Uani ? ? N
C33 0.8246(5) 0.4342(4) 1.4408(4) 0.054(2) 1.000 Uani ? ? C
C34 0.7108(4) 0.3530(4) 1.3591(4) 0.046(2) 1.000 Uani ? ? C
C35 0.2443(4) 0.3561(4) 0.7713(4) 0.044(2) 1.000 Uani ? ? C
CL1 0.1335(1) 0.2162(1) 0.7047(1) 0.0562(6) 1.000 Uani ? ? Cl
CL2 0.3197(1) 0.3820(1) 0.6909(1) 0.0767(7) 1.000 Uani ? ? Cl
CL3 0.1777(1) 0.4564(1) 0.7933(1) 0.0686(7) 1.000 Uani ? ? Cl
C36 0.9505(6) 0.3094(5) 1.2820(5) 0.084(3) 1.000 Uani ? ? C
CL4 1.0287(3) 0.3306(4) 1.2085(3) 0.098(2) 0.500 Uani ? ? Cl
CL5 0.7855(3) 0.2383(3) 1.1615(4) 0.086(2) 0.500 Uani ? ? Cl
CL6 0.9471(2) 0.2158(2) 1.3465(2) 0.159(1) 1.000 Uani ? ? Cl
CL7 1.1119(3) 0.3203(4) 1.2942(4) 0.159(2) 0.500 Uani ? ? Cl
CL8 0.8662(6) 0.2893(3) 1.1620(3) 0.155(2) 0.500 Uani ? ? Cl
C37 1.4610(9) 0.511(1) 1.482(1) 0.086(6) 0.500 Uani ? ? C
CL9 1.4607(5) 0.5430(6) 1.5838(6) 0.152(4) 0.500 Uani ? ? Cl
CL10 1.3139(4) 0.4189(5) 1.4270(4) 0.123(3) 0.500 Uani ? ? Cl
CL11 1.4576(4) 0.4321(5) 1.3760(4) 0.107(3) 0.500 Uani ? ? Cl
H1 0.4400 0.0843 0.9592 0.0420 1.000 Uiso calc C2 H
H2 0.5932 0.1361 0.8923 0.0411 1.000 Uiso calc C3 H
H3 0.7888 0.5061 0.8165 0.0409 1.000 Uiso calc C7 H
H4 0.7870 0.7000 0.8648 0.0408 1.000 Uiso calc C8 H
H5 0.7209 0.0958 0.6515 0.0415 1.000 Uiso calc C13 H
H6 0.9314 0.1814 0.7651 0.0438 1.000 Uiso calc C14 H
H7 1.0170 0.3448 0.9335 0.0457 1.000 Uiso calc C15 H
H8 0.8917 0.4220 0.9850 0.0394 1.000 Uiso calc C16 H
H9 0.3288 0.1928 0.4176 0.0678 1.000 Uiso calc C19 H
H10 0.1187 0.0898 0.3111 0.0777 1.000 Uiso calc C20 H
H11 0.1164 -0.0508 0.5300 0.0751 1.000 Uiso calc C21 H
H12 0.3264 0.0398 0.6416 0.0557 1.000 Uiso calc C22 H
H13 0.2989 0.0010 1.1969 0.0456 1.000 Uiso calc C25 H
H14 0.1054 -0.1117 1.0456 0.0518 1.000 Uiso calc C26 H
H15 0.0259 -0.0616 0.8894 0.0555 1.000 Uiso calc C27 H
H16 0.1416 0.1047 0.8848 0.0466 1.000 Uiso calc C28 H
H17 0.6919 0.1971 1.5072 0.0652 1.000 Uiso calc C31 H
H18 0.8818 0.3390 1.6345 0.0737 1.000 Uiso calc C32 H
H19 0.8594 0.4963 1.4236 0.0733 1.000 Uiso calc C33 H
H20 0.6692 0.3593 1.2878 0.0683 1.000 Uiso calc C34 H

loop_
_geom_bond_atom_site_label_1
_geom_bond_atom_site_label_2
_geom_bond_distance
_geom_bond_site_symmetry_1
_geom_bond_site_symmetry_2
_geom_bond_publ_flag
C1 C2 1.443(6) . . ?
C1 C10 1.400(7) . . ?
C1 N1 1.378(6) . . ?
C2 C3 1.347(8) . . ?
C3 C4 1.445(6) . . ?
C4 C5 1.393(7) . . ?
C4 N1 1.378(6) . . ?
C5 C6 1.401(6) . . ?
C5 C11 1.505(7) . . ?
C6 C7 1.441(7) . . ?
C6 N2 1.377(6) . . ?
C7 C8 1.343(6) . . ?
C8 C9 1.438(7) . . ?
C9 N2 1.375(5) . . ?
C10 C23 1.501(6) . . ?
C11 C12 1.392(5) . . ?
C11 C16 1.396(5) . . ?
C12 C13 1.385(7) . . ?
C12 N3 1.431(4) . . ?
C13 C14 1.376(5) . . ?
C14 C15 1.379(5) . . ?
C15 C16 1.382(7) . . ?
N3 C17 1.330(7) . . ?
C17 O1 1.226(6) . . ?
C17 C18 1.513(5) . . ?
C18 C19 1.384(8) . . ?
C18 C22 1.374(8) . . ?
C19 C20 1.393(7) . . ?
C20 N4 1.314(9) . . ?
N4 C21 1.314(8) . . ?
C21 C22 1.386(6) . . ?
C23 C24 1.398(6) . . ?
C23 C28 1.386(4) . . ?
C24 C25 1.402(6) . . ?
C24 N5 1.412(4) . . ?
C25 C26 1.367(5) . . ?
C26 C27 1.374(8) . . ?
C27 C28 1.386(7) . . ?
N5 C29 1.351(7) . . ?
C29 O2 1.215(6) . . ?
C29 C30 1.501(5) . . ?
C30 C31 1.380(7) . . ?
C30 C34 1.389(8) . . ?
C31 C32 1.378(6) . . ?
C32 N6 1.318(8) . . ?
N6 C33 1.336(7) . . ?
C33 C34 1.376(5) . . ?
C35 CL1 1.752(4) . . ?
C35 CL2 1.743(7) . . ?
C35 CL3 1.761(6) . . ?
C36 CL4 1.68(1) . . ?
C36 CL5 1.911(7) . . ?
C36 CL6 1.676(8) . . ?
C36 CL7 1.98(1) . . ?
C36 CL8 1.486(8) . . ?
CL4 CL7 1.315(6) . . ?
CL4 CL8 1.817(8) . . ?
CL5 CL8 1.075(8) . . ?
C37 CL9 1.33(2) . . ?
C37 CL10 1.70(1) . . ?
C37 CL11 1.52(2) . . ?
